data_7016952
loop_
_publ_author_name
'Hirtenlehner, Christa'
'Krims, Charlotte'
'H\"olbling, Johanna'
'List, Manuela'
'Zabel, Manfred'
'Fleck, Michel'
'Berger, Raphael J. F.'
'Schoefberger, Wolfgang'
'Monkowius, Uwe'

_publ_section_title
;
 Syntheses, crystal structures, reactivity, and photochemistry of
 gold(iii) bromides bearing N-heterocyclic carbenes.
;
_journal_issue 38
_journal_name_full 'Dalton transactions (Cambridge, England : 2003)'
_journal_page_first 9899
_journal_page_last 9910
_journal_paper_doi 10.1039/c1dt11175b
_journal_volume 40
_journal_year 2011
_chemical_formula_sum 'C22 H24 Au Br N4'
_chemical_formula_weight 621.33
_space_group_crystal_system trigonal
_space_group_IT_number 167
_space_group_name_Hall '-R 3 2"c'
_space_group_name_H-M_alt 'R -3 c'
_symmetry_space_group_name_Hall '-R 3 2"c'
_symmetry_space_group_name_H-M 'R -3 c :H'
_atom_sites_solution_hydrogens geom
_atom_sites_solution_primary direct
_atom_sites_solution_secondary difmap
_audit_creation_method 'APEX2 v2010.1-2'
_cell_angle_alpha 90
_cell_angle_beta 90
_cell_angle_gamma 120
_cell_formula_units_Z 18
_cell_length_a 13.0537(6)
_cell_length_b 13.0537(6)
_cell_length_c 68.414(4)
_cell_measurement_temperature 300.(2)
_cell_volume 10095.8(9)
_computing_structure_refinement 'SHELXL-97 (Sheldrick, 2008)'
_computing_structure_solution 'SHELXS-97 (Sheldrick, 2008)'
_diffrn_ambient_temperature 300.(2)
_diffrn_measured_fraction_theta_full 0.985
_diffrn_measured_fraction_theta_max 0.985
_diffrn_measurement_device_type 'SMART X2S'
_diffrn_measurement_method omega-scan
_diffrn_radiation_monochromator 'doubly curved silicon crystal'
_diffrn_radiation_source 'sealed MicroFocus tube'
_diffrn_radiation_type 'Mo K\a'
_diffrn_radiation_wavelength 0.71073
_diffrn_reflns_av_R_equivalents 0.1034
_diffrn_reflns_av_sigmaI/netI 0.0600
_diffrn_reflns_limit_h_max 16
_diffrn_reflns_limit_h_min -16
_diffrn_reflns_limit_k_max 16
_diffrn_reflns_limit_k_min -16
_diffrn_reflns_limit_l_max 84
_diffrn_reflns_limit_l_min -86
_diffrn_reflns_number 26871
_diffrn_reflns_theta_full 26.97
_diffrn_reflns_theta_max 26.97
_diffrn_reflns_theta_min 2.16
_exptl_absorpt_coefficient_mu 8.352
_exptl_absorpt_correction_T_max 0.08
_exptl_absorpt_correction_T_min 0.08
_exptl_absorpt_correction_type multi-scan
_exptl_absorpt_process_details 'SADABS V2008/1 (Bruker AXS)'
_exptl_crystal_colour colourless
_exptl_crystal_density_diffrn 1.839
_exptl_crystal_density_method 'not measured'
_exptl_crystal_description prism
_exptl_crystal_F_000 5364
_exptl_crystal_size_max 0.61
_exptl_crystal_size_mid 0.60
_exptl_crystal_size_min 0.59
_refine_diff_density_max 0.498
_refine_diff_density_min -0.642
_refine_ls_extinction_method none
_refine_ls_goodness_of_fit_ref 0.797
_refine_ls_hydrogen_treatment constr
_refine_ls_matrix_type full
_refine_ls_number_parameters 129
_refine_ls_number_reflns 2421
_refine_ls_number_restraints 0
_refine_ls_restrained_S_all 0.797
_refine_ls_R_factor_all 0.0502
_refine_ls_R_factor_gt 0.0233
_refine_ls_shift/su_max 0.001
_refine_ls_shift/su_mean 0.000
_refine_ls_structure_factor_coef Fsqd
_refine_ls_weighting_details 'calc w=1/[\s^2^(Fo^2^)+(0.0000P)^2^+0.0000P] where P=(Fo^2^+2Fc^2^)/3'
_refine_ls_weighting_scheme calc
_refine_ls_wR_factor_gt 0.0405
_refine_ls_wR_factor_ref 0.0442
_reflns_number_gt 1537
_reflns_number_total 2421
_reflns_threshold_expression >2sigma(I)
_cod_data_source_file c1dt11175b.txt
_cod_data_source_block II
_cod_database_code 7016952

loop_
_space_group_symop_operation_xyz
'x, y, z'
'-y, x-y, z'
'-x+y, -x, z'
'x-y, -y, -z+1/2'
'-x, -x+y, -z+1/2'
'y, x, -z+1/2'
'x+2/3, y+1/3, z+1/3'
'-y+2/3, x-y+1/3, z+1/3'
'-x+y+2/3, -x+1/3, z+1/3'
'x-y+2/3, -y+1/3, -z+5/6'
'-x+2/3, -x+y+1/3, -z+5/6'
'y+2/3, x+1/3, -z+5/6'
'x+1/3, y+2/3, z+2/3'
'-y+1/3, x-y+2/3, z+2/3'
'-x+y+1/3, -x+2/3, z+2/3'
'x-y+1/3, -y+2/3, -z+7/6'
'-x+1/3, -x+y+2/3, -z+7/6'
'y+1/3, x+2/3, -z+7/6'
'-x, -y, -z'
'y, -x+y, -z'
'x-y, x, -z'
'-x+y, y, z-1/2'
'x, x-y, z-1/2'
'-y, -x, z-1/2'
'-x+2/3, -y+1/3, -z+1/3'
'y+2/3, -x+y+1/3, -z+1/3'
'x-y+2/3, x+1/3, -z+1/3'
'-x+y+2/3, y+1/3, z-1/6'
'x+2/3, x-y+1/3, z-1/6'
'-y+2/3, -x+1/3, z-1/6'
'-x+1/3, -y+2/3, -z+2/3'
'y+1/3, -x+y+2/3, -z+2/3'
'x-y+1/3, x+2/3, -z+2/3'
'-x+y+1/3, y+2/3, z+1/6'
'x+1/3, x-y+2/3, z+1/6'
'-y+1/3, -x+2/3, z+1/6'

loop_
_atom_site_type_symbol
_atom_site_label
_atom_site_fract_x
_atom_site_fract_y
_atom_site_fract_z
_atom_site_U_iso_or_equiv
_atom_site_adp_type
_atom_site_calc_flag
_atom_site_refinement_flags
_atom_site_occupancy
C C5 0.0901(4) 0.7514(4) 0.95803(7) 0.0456(11) Uani d . 1
C C6 0.0372(5) 0.7519(6) 0.97480(9) 0.096(2) Uani d . 1
H H13 0.0686 0.7451 0.9866 0.116 Uiso calc R 1
C C7 -0.0636(7) 0.7624(8) 0.97482(15) 0.145(4) Uani d . 1
H H14 -0.1 0.7609 0.9866 0.174 Uiso calc R 1
C C8 -0.1087(7) 0.7746(7) 0.95787(16) 0.132(3) Uani d . 1
H H15 -0.1738 0.7855 0.9579 0.159 Uiso calc R 1
C C9 -0.0586(7) 0.7708(9) 0.94099(14) 0.159(4) Uani d . 1
H H16 -0.091 0.7756 0.9292 0.191 Uiso calc R 1
C C10 0.0420(5) 0.7598(7) 0.94123(10) 0.109(3) Uani d . 1
H H12 0.0767 0.7582 0.9294 0.131 Uiso calc R 1
Au Au1 0.3333 0.916749(16) 0.9167 0.03493(7) Uani d S 1
C C2 0.3555(4) 0.9146(4) 0.97829(6) 0.0417(10) Uani d . 1
H H2 0.3303 0.8799 0.9905 0.05 Uiso calc R 1
C C1 0.3667(3) 0.9403(3) 0.94587(6) 0.0335(10) Uani d . 1
C C3 0.4447(4) 1.0227(4) 0.97459(6) 0.0463(11) Uani d . 1
H H3 0.4932 1.0783 0.9838 0.056 Uiso calc R 1
C C4 0.2027(3) 0.7465(3) 0.95821(6) 0.0443(11) Uani d . 1
H H4A 0.1997 0.6958 0.9688 0.053 Uiso calc R 1
H H4B 0.2092 0.7119 0.9461 0.053 Uiso calc R 1
C C11 0.5408(4) 1.1431(3) 0.94452(7) 0.0710(16) Uani d . 1
H H5A 0.6098 1.1367 0.9421 0.106 Uiso calc R 1
H H5B 0.562 1.2114 0.9525 0.106 Uiso calc R 1
H H5C 0.509 1.1509 0.9323 0.106 Uiso calc R 1
N N2 0.3079(3) 0.8644(3) 0.96059(5) 0.0339(8) Uani d . 1
N N1 0.4521(3) 1.0371(3) 0.95469(5) 0.0392(8) Uani d . 1
Br Br1 0.3333 0.6667 0.9167 0.0387(2) Uani d S 1
Br Br2 0.3333 0.6667 0.007621(9) 0.04351(18) Uani d S 1

loop_
_atom_site_aniso_label
_atom_site_aniso_U_11
_atom_site_aniso_U_22
_atom_site_aniso_U_33
_atom_site_aniso_U_12
_atom_site_aniso_U_13
_atom_site_aniso_U_23
C5 0.037(2) 0.039(2) 0.045(3) 0.007(2) 0.003(2) 0.006(2)
C6 0.072(4) 0.145(6) 0.075(5) 0.057(5) 0.018(3) 0.011(4)
C7 0.082(6) 0.195(10) 0.166(9) 0.074(6) 0.052(6) 0.003(7)
C8 0.049(5) 0.127(6) 0.216(11) 0.041(4) -0.004(6) 0.046(7)
C9 0.063(5) 0.248(12) 0.145(8) 0.061(7) -0.003(5) 0.087(8)
C10 0.058(4) 0.165(7) 0.072(5) 0.032(4) -0.001(3) 0.035(4)
Au1 0.03952(13) 0.03266(9) 0.03488(14) 0.01976(7) -0.00007(11) -0.00003(5)
C2 0.048(3) 0.048(3) 0.036(3) 0.029(2) -0.007(2) 0.000(2)
C1 0.037(2) 0.032(2) 0.040(3) 0.0239(19) -0.0015(17) -0.0013(19)
C3 0.049(3) 0.050(3) 0.041(3) 0.025(2) -0.012(2) -0.008(2)
C4 0.054(3) 0.029(2) 0.047(3) 0.018(2) 0.005(2) 0.0006(19)
C11 0.076(4) 0.037(3) 0.067(3) 0.003(3) 0.002(3) 0.003(2)
N2 0.0358(19) 0.0304(16) 0.038(2) 0.0186(16) 0.0021(17) 0.0014(15)
N1 0.040(2) 0.0297(18) 0.042(2) 0.0131(16) -0.0037(17) -0.0008(16)
Br1 0.0371(3) 0.0371(3) 0.0419(6) 0.01856(16) 0 0
Br2 0.0460(3) 0.0460(3) 0.0385(4) 0.02301(13) 0 0

loop_
_atom_type_symbol
_atom_type_description
_atom_type_scat_dispersion_real
_atom_type_scat_dispersion_imag
_atom_type_scat_source
C C 0.0033 0.0016 'International Tables Vol C Tables 4.2.6.8 and 6.1.1.4'
H H 0.0000 0.0000 'International Tables Vol C Tables 4.2.6.8 and 6.1.1.4'
N N 0.0061 0.0033 'International Tables Vol C Tables 4.2.6.8 and 6.1.1.4'
Br Br -0.2901 2.4595 'International Tables Vol C Tables 4.2.6.8 and 6.1.1.4'
Au Au -2.0133 8.8022 'International Tables Vol C Tables 4.2.6.8 and 6.1.1.4'

loop_
_geom_angle_atom_site_label_1
_geom_angle_atom_site_label_2
_geom_angle_atom_site_label_3
_geom_angle_site_symmetry_3
_geom_angle
C6 C5 C10 . 118.1(5)
C6 C5 C4 . 120.7(5)
C10 C5 C4 . 121.2(5)
C5 C6 C7 . 121.1(7)
C5 C6 H13 . 119.5
C7 C6 H13 . 119.5
C8 C7 C6 . 120.2(8)
C8 C7 H14 . 119.9
C6 C7 H14 . 119.9
C9 C8 C7 . 119.2(8)
C9 C8 H15 . 120.4
C7 C8 H15 . 120.4
C8 C9 C10 . 119.8(8)
C8 C9 H16 . 120.1
C10 C9 H16 . 120.1
C5 C10 C9 . 121.6(7)
C5 C10 H12 . 119.2
C9 C10 H12 . 119.2
C1 Au1 C1 11_556 175.0(2)
C3 C2 N2 . 106.7(4)
C3 C2 H2 . 126.7
N2 C2 H2 . 126.7
N1 C1 N2 . 104.8(3)
N1 C1 Au1 . 126.8(3)
N2 C1 Au1 . 128.4(3)
C2 C3 N1 . 107.3(4)
C2 C3 H3 . 126.3
N1 C3 H3 . 126.3
N2 C4 C5 . 112.2(3)
N2 C4 H4A . 109.2
C5 C4 H4A . 109.2
N2 C4 H4B . 109.2
C5 C4 H4B . 109.2
H4A C4 H4B . 107.9
N1 C11 H5A . 109.5
N1 C11 H5B . 109.5
H5A C11 H5B . 109.5
N1 C11 H5C . 109.5
H5A C11 H5C . 109.5
H5B C11 H5C . 109.5
C1 N2 C2 . 110.7(3)
C1 N2 C4 . 125.1(4)
C2 N2 C4 . 124.2(4)
C1 N1 C3 . 110.5(4)
C1 N1 C11 . 124.8(4)
C3 N1 C11 . 124.7(4)

loop_
_geom_bond_atom_site_label_1
_geom_bond_atom_site_label_2
_geom_bond_site_symmetry_2
_geom_bond_distance
C5 C6 . 1.340(7)
C5 C10 . 1.341(7)
C5 C4 . 1.503(6)
C6 C7 . 1.389(9)
C6 H13 . 0.93
C7 C8 . 1.346(9)
C7 H14 . 0.93
C8 C9 . 1.340(11)
C8 H15 . 0.93
C9 C10 . 1.391(10)
C9 H16 . 0.93
C10 H12 . 0.93
Au1 C1 . 2.035(4)
Au1 C1 11_556 2.035(4)
C2 C3 . 1.329(6)
C2 N2 . 1.369(5)
C2 H2 . 0.93
C1 N1 . 1.340(5)
C1 N2 . 1.351(5)
C3 N1 . 1.371(5)
C3 H3 . 0.93
C4 N2 . 1.472(5)
C4 H4A . 0.97
C4 H4B . 0.97
C11 N1 . 1.463(5)
C11 H5A . 0.96
C11 H5B . 0.96
C11 H5C . 0.96
